data_4132348
loop_
_publ_author_name
'Williams, Derek E.'
'Martin, Corey R.'
'Dolgopolova, Ekaterina A.'
'Swifton, Anton'
'Godfrey, Danielle C.'
'Ejegbavwo, Otega A.'
'Pellechia, Perry J.'
'Smith, Mark D.'
'Shustova, Natalia B.'

_publ_section_title
;
 Flipping the Switch: Fast Photoisomerization in a Confined Environment.
;
_journal_issue 24
_journal_name_full 'Journal of the American Chemical Society'
_journal_page_first 7611
_journal_page_last 7622
_journal_paper_doi 10.1021/jacs.8b02994
_journal_volume 140
_journal_year 2018
_chemical_formula_moiety 'C19 H16 Br2 N2 O3'
_chemical_formula_sum 'C19 H16 Br2 N2 O3'
_chemical_formula_weight 480.16
_space_group_crystal_system monoclinic
_space_group_IT_number 14
_space_group_name_Hall '-P 2ybc'
_space_group_name_H-M_alt 'P 1 21/c 1'
_atom_sites_solution_hydrogens geom
_atom_sites_solution_primary direct
_audit_creation_date 2016-12-13
_audit_creation_method
;
Olex2 1.2
(compiled 2016.11.30 svn.r3356 for OlexSys, GUI svn.r5269)
;
_cell_angle_alpha 90
_cell_angle_beta 92.7950(10)
_cell_angle_gamma 90
_cell_formula_units_Z 8
_cell_length_a 9.3937(3)
_cell_length_b 33.5488(13)
_cell_length_c 11.4358(4)
_cell_measurement_reflns_used 9121
_cell_measurement_temperature 100(2)
_cell_measurement_theta_max 29.940
_cell_measurement_theta_min 2.487
_cell_volume 3599.7(2)
_computing_cell_refinement 'SAINT v8.37A (Bruker, 2015)'
_computing_data_collection 'Bruker APEX3 v2016.5-0 (Bruker, 2016)'
_computing_data_reduction 'SAINT v8.37A (Bruker, 2015)'
_computing_molecular_graphics 'Olex2 (Dolomanov et al., 2009)'
_computing_publication_material 'Olex2 (Dolomanov et al., 2009)'
_computing_structure_refinement 'XL (Sheldrick, 2008)'
_computing_structure_solution 'XS (Sheldrick, 2008)'
_diffrn_ambient_temperature 100(2)
_diffrn_detector 'Bruker PHOTON-100 area detector'
_diffrn_detector_area_resol_mean 10.4
_diffrn_detector_type 'CMOS area detector'
_diffrn_measured_fraction_theta_full 0.993
_diffrn_measured_fraction_theta_max 0.993
_diffrn_measurement_device 'three-circle diffractometer'
_diffrn_measurement_device_type 'Bruker D8 QUEST'
_diffrn_measurement_method '\w and \f scans'
_diffrn_radiation_monochromator 'mirror optics'
_diffrn_radiation_probe x-ray
_diffrn_radiation_type MoK\a
_diffrn_radiation_wavelength 0.71073
_diffrn_reflns_av_R_equivalents 0.0551
_diffrn_reflns_av_unetI/netI 0.0274
_diffrn_reflns_Laue_measured_fraction_full 0.993
_diffrn_reflns_Laue_measured_fraction_max 0.993
_diffrn_reflns_limit_h_max 13
_diffrn_reflns_limit_h_min -13
_diffrn_reflns_limit_k_max 47
_diffrn_reflns_limit_k_min -47
_diffrn_reflns_limit_l_max 16
_diffrn_reflns_limit_l_min -16
_diffrn_reflns_number 177181
_diffrn_reflns_point_group_measured_fraction_full 0.993
_diffrn_reflns_point_group_measured_fraction_max 0.993
_diffrn_reflns_theta_full 30.215
_diffrn_reflns_theta_max 30.217
_diffrn_reflns_theta_min 2.157
_diffrn_source 'microfocus sealed X-ray tube'
_diffrn_source_type 'Incoatec I\ms'
_diffrn_standards_number 0
_exptl_absorpt_coefficient_mu 4.526
_exptl_absorpt_correction_T_max 0.3807
_exptl_absorpt_correction_T_min 0.2775
_exptl_absorpt_correction_type multi-scan
_exptl_absorpt_process_details
;
SADABS-2016/2 (Bruker,2016/2) was used for absorption correction.
wR2(int) was 0.0803 before and 0.0553 after correction.
The Ratio of minimum to maximum transmission is 0.7289.
The \l/2 correction factor is Not present.
;
_exptl_crystal_colour 'light yellow'
_exptl_crystal_colour_modifier light
_exptl_crystal_colour_primary yellow
_exptl_crystal_density_diffrn 1.772
_exptl_crystal_description plate
_exptl_crystal_F_000 1904
_exptl_crystal_size_max 0.26
_exptl_crystal_size_mid 0.2
_exptl_crystal_size_min 0.15
_refine_diff_density_max 0.665
_refine_diff_density_min -1.009
_refine_diff_density_rms 0.120
_refine_ls_extinction_coef 0.00141(8)
_refine_ls_extinction_expression Fc^*^=kFc[1+0.001xFc^2^\l^3^/sin(2\q)]^-1/4^
_refine_ls_extinction_method 'SHELXL-2016/6 (Sheldrick 2016)'
_refine_ls_goodness_of_fit_ref 1.329
_refine_ls_hydrogen_treatment constr
_refine_ls_matrix_type full
_refine_ls_number_parameters 653
_refine_ls_number_reflns 10644
_refine_ls_number_restraints 516
_refine_ls_restrained_S_all 1.299
_refine_ls_R_factor_all 0.0681
_refine_ls_R_factor_gt 0.0553
_refine_ls_shift/su_max 0.001
_refine_ls_shift/su_mean 0.000
_refine_ls_structure_factor_coef Fsqd
_refine_ls_weighting_details 'w=1/[\s^2^(Fo^2^)+17.9284P] where P=(Fo^2^+2Fc^2^)/3'
_refine_ls_weighting_scheme calc
_refine_ls_wR_factor_gt 0.1117
_refine_ls_wR_factor_ref 0.1149
_reflns_Friedel_coverage 0.000
_reflns_number_gt 9114
_reflns_number_total 10644
_reflns_threshold_expression 'I > 2\s(I)'
_cod_data_source_file ja8b02994_si_007.cif
_cod_data_source_block cmr1_51
_cod_database_code 4132348
_shelx_space_group_comment
;
The symmetry employed for this shelxl refinement is uniquely defined
by the following loop, which should always be used as a source of
symmetry information in preference to the above space-group names.
They are only intended as comments.
;
_shelx_estimated_absorpt_t_max 0.550
_shelx_estimated_absorpt_t_min 0.386
_olex2_refinement_description
;
1. Fixed Uiso
 At 1.2 times of:
  All C(H) groups
 At 1.5 times of:
  All C(H,H,H) groups
2. Restrained planarity
 C3D, C4D, C5D, C6D, C7D, C8D
 with sigma of 0.01
 C3C, C4C, C5C, C6C, C7C, C8C
 with sigma of 0.01
 C3B, C4B, C5B, C6B, C7B, C8B
 with sigma of 0.01
 O1C, N2C, C12C, C13C, C14C, C15C, C16C, C17C, C18C, C19C
 with sigma of 0.1
 O1B, N2B, C12B, C13B, C14B, C15B, C16B, C17B, C18B, C19B
 with sigma of 0.1
3. Uiso/Uaniso restraints and constraints
Uanis(C19B) \\sim Ueq, Uanis(C19C) \\sim Ueq, Uanis(C19D) \\sim Ueq: with sigma
of 0.01 and sigma for terminal atoms of 0.02
Uanis(C8B) \\sim Ueq, Uanis(C3C) \\sim Ueq, Uanis(C8D) \\sim Ueq: with sigma of
0.01 and sigma for terminal atoms of 0.02
Uanis(O3B) = Uanis(O3C) = Uanis(O3D)
Uanis(N2B) = Uanis(N2C) = Uanis(N2D)
Uanis(O2B) = Uanis(O2C) = Uanis(O2D)
Uanis(C16B) = Uanis(C16C) = Uanis(C16D)
Uanis(C17B) = Uanis(C17C) = Uanis(C17D)
Uanis(C18B) = Uanis(C18C) = Uanis(C18D)
Uanis(C14B) = Uanis(C14C) = Uanis(C14D)
Uanis(C15B) = Uanis(C15C) = Uanis(C15D)
Uanis(C13B) = Uanis(C13C) = Uanis(C13D)
Uanis(C12B) = Uanis(C12C) = Uanis(C12D)
Uanis(C5C) = Uanis(C6B) = Uanis(C6D)
Uanis(C7C) = Uanis(C4B) = Uanis(C4D)
Uanis(C6C) = Uanis(C5B) = Uanis(C5D)
Uanis(C3B) = Uanis(C8C) = Uanis(C3D)
Uanis(C8B) = Uanis(C3C) = Uanis(C8D)
Uanis(N1B) = Uanis(C2C) = Uanis(N1D)
Uanis(C2B) = Uanis(N1C) = Uanis(C2D)
Uanis(C9B) = Uanis(C10B) = Uanis(C11C) = Uanis(C9D) = Uanis(C10D)
Uanis(C11B) = Uanis(C9C) = Uanis(C10C) = Uanis(C11D)
Uanis(C4C) = Uanis(C7D) = Uanis(C7B)
Uanis(C1B) = Uanis(C1C) = Uanis(C1D)
Uanis(Br1C) = Uanis(Br2D)
Uanis(O1B) = Uanis(O1C) = Uanis(O1D)
Uanis(C19B) = Uanis(C19C) = Uanis(C19D)
4. Same fragment restrains
{Br1A, Br2A, O1A, O2A, O3A, N1A, N2A, C1A, C2A, C3A, C4A, C5A, C6A, C7A, C8A,
C9A, C10A, C11A, C12A, C13A, C14A, C15A, C16A, C17A, C18A, C19A} sigma for 1-2:
0.01, 1-3: 0.04
as
{Br1B, Br2B, O1B, O2B, O3B, N1B, N2B, C1B, C2B, C3B, C4B, C5B, C6B, C7B, C8B,
C9B, C10B, C11B, C12B, C13B, C14B, C15B, C16B, C17B, C18B, C19B}
{Br1A, Br2A, O1A, O2A, O3A, N1A, N2A, C1A, C2A, C3A, C4A, C5A, C6A, C7A, C8A,
C9A, C10A, C11A, C12A, C13A, C14A, C15A, C16A, C17A, C18A, C19A} sigma for 1-2:
0.01, 1-3: 0.04
as
{Br1C, Br2C, O1C, O2C, O3C, N1C, N2C, C1C, C2C, C3C, C4C, C5C, C6C, C7C, C8C,
C9C, C10C, C11C, C12C, C13C, C14C, C15C, C16C, C17C, C18C, C19C}
{Br1A, Br2A, O1A, O2A, O3A, N1A, N2A, C1A, C2A, C3A, C4A, C5A, C6A, C7A, C8A,
C9A, C10A, C11A, C12A, C13A, C14A, C15A, C16A, C17A, C18A, C19A} sigma for 1-2:
0.01, 1-3: 0.04
as
{Br1D, Br2D, O1D, O2D, O3D, N1D, N2D, C1D, C2D, C3D, C4D, C5D, C6D, C7D, C8D,
C9D, C10D, C11D, C12D, C13D, C14D, C15D, C16D, C17D, C18D, C19D}
5. Others
 1*[Sof(Br1B)+Sof(Br2B)+Sof(O1B)+Sof(O2B)+Sof(O3B)+Sof(N1B)+Sof(N2B)+Sof(C1B)+
 Sof(C2B)+Sof(C3B)+Sof(C4B)+Sof(C5B)+Sof(H5B)+Sof(C6B)+Sof(H6B)+Sof(C7B)+
 Sof(C8B)+Sof(C9B)+Sof(H9BA)+Sof(H9BB)+Sof(H9BC)+Sof(C10B)+Sof(H10D)+Sof(H10E)+
 Sof(H10F)+Sof(C11B)+Sof(H11D)+Sof(H11E)+Sof(H11F)+Sof(C12B)+Sof(H12B)+
 Sof(C13B)+Sof(H13B)+Sof(C14B)+Sof(C15B)+Sof(H15B)+Sof(C16B)+Sof(C17B)+
 Sof(H17B)+Sof(C18B)+Sof(H18B)+Sof(C19B)]+1*[Sof(Br1C)+Sof(Br2C)+Sof(O1C)+
 Sof(O2C)+Sof(O3C)+Sof(N1C)+Sof(N2C)+Sof(C1C)+Sof(C2C)+Sof(C3C)+Sof(C4C)+
 Sof(C5C)+Sof(H5C)+Sof(C6C)+Sof(H6C)+Sof(C7C)+Sof(C8C)+Sof(C9C)+Sof(H9CA)+
 Sof(H9CB)+Sof(H9CC)+Sof(C10C)+Sof(H10G)+Sof(H10H)+Sof(H10I)+Sof(C11C)+
 Sof(H11G)+Sof(H11H)+Sof(H11I)+Sof(C12C)+Sof(H12C)+Sof(C13C)+Sof(H13C)+
 Sof(C14C)+Sof(C15C)+Sof(H15C)+Sof(C16C)+Sof(C17C)+Sof(H17C)+Sof(C18C)+
 Sof(H18C)+Sof(C19C)]+1*[Sof(Br1D)+Sof(Br2D)+Sof(O1D)+Sof(O2D)+Sof(O3D)+
 Sof(N1D)+Sof(N2D)+Sof(C1D)+Sof(C2D)+Sof(C3D)+Sof(C4D)+Sof(C5D)+Sof(H5D)+
 Sof(C6D)+Sof(H6D)+Sof(C7D)+Sof(C8D)+Sof(C9D)+Sof(H9DA)+Sof(H9DB)+Sof(H9DC)+
 Sof(C10D)+Sof(H10J)+Sof(H10K)+Sof(H10L)+Sof(C11D)+Sof(H11J)+Sof(H11K)+
 Sof(H11L)+Sof(C12D)+Sof(H12D)+Sof(C13D)+Sof(H13D)+Sof(C14D)+Sof(C15D)+
 Sof(H15D)+Sof(C16D)+Sof(C17D)+Sof(H17D)+Sof(C18D)+Sof(H18D)+Sof(C19D)]=1 with
 esd of 0.00001
 Sof(Br1B)=Sof(Br2B)=Sof(O1B)=Sof(O2B)=Sof(O3B)=Sof(N1B)=Sof(N2B)=Sof(C1B)=
 Sof(C2B)=Sof(C3B)=Sof(C4B)=Sof(C5B)=Sof(H5B)=Sof(C6B)=Sof(H6B)=Sof(C7B)=
 Sof(C8B)=Sof(C9B)=Sof(H9BA)=Sof(H9BB)=Sof(H9BC)=Sof(C10B)=Sof(H10D)=Sof(H10E)=
 Sof(H10F)=Sof(C11B)=Sof(H11D)=Sof(H11E)=Sof(H11F)=Sof(C12B)=Sof(H12B)=
 Sof(C13B)=Sof(H13B)=Sof(C14B)=Sof(C15B)=Sof(H15B)=Sof(C16B)=Sof(C17B)=
 Sof(H17B)=Sof(C18B)=Sof(H18B)=Sof(C19B)=FVAR(1)
 Sof(Br1C)=Sof(Br2C)=Sof(O1C)=Sof(O2C)=Sof(O3C)=Sof(N1C)=Sof(N2C)=Sof(C1C)=
 Sof(C2C)=Sof(C3C)=Sof(C4C)=Sof(C5C)=Sof(H5C)=Sof(C6C)=Sof(H6C)=Sof(C7C)=
 Sof(C8C)=Sof(C9C)=Sof(H9CA)=Sof(H9CB)=Sof(H9CC)=Sof(C10C)=Sof(H10G)=Sof(H10H)=
 Sof(H10I)=Sof(C11C)=Sof(H11G)=Sof(H11H)=Sof(H11I)=Sof(C12C)=Sof(H12C)=
 Sof(C13C)=Sof(H13C)=Sof(C14C)=Sof(C15C)=Sof(H15C)=Sof(C16C)=Sof(C17C)=
 Sof(H17C)=Sof(C18C)=Sof(H18C)=Sof(C19C)=FVAR(2)
 Sof(Br1D)=Sof(Br2D)=Sof(O1D)=Sof(O2D)=Sof(O3D)=Sof(N1D)=Sof(N2D)=Sof(C1D)=
 Sof(C2D)=Sof(C3D)=Sof(C4D)=Sof(C5D)=Sof(H5D)=Sof(C6D)=Sof(H6D)=Sof(C7D)=
 Sof(C8D)=Sof(C9D)=Sof(H9DA)=Sof(H9DB)=Sof(H9DC)=Sof(C10D)=Sof(H10J)=Sof(H10K)=
 Sof(H10L)=Sof(C11D)=Sof(H11J)=Sof(H11K)=Sof(H11L)=Sof(C12D)=Sof(H12D)=
 Sof(C13D)=Sof(H13D)=Sof(C14D)=Sof(C15D)=Sof(H15D)=Sof(C16D)=Sof(C17D)=
 Sof(H17D)=Sof(C18D)=Sof(H18D)=Sof(C19D)=FVAR(3)
6.a Aromatic/amide H refined with riding coordinates:
 C5A(H5A), C6A(H6A), C12A(H12A), C13A(H13A), C15A(H15A), C17A(H17A),
 C18A(H18A), C5B(H5B), C6B(H6B), C12B(H12B), C13B(H13B), C15B(H15B), C17B(H17B),
  C18B(H18B), C5C(H5C), C6C(H6C), C12C(H12C), C13C(H13C), C15C(H15C),
 C17C(H17C), C18C(H18C), C5D(H5D), C6D(H6D), C12D(H12D), C13D(H13D), C15D(H15D),
  C17D(H17D), C18D(H18D)
6.b Idealised Me refined as rotating group:
 C9A(H9AA,H9AB,H9AC), C10A(H10A,H10B,H10C), C11A(H11A,H11B,H11C), C9B(H9BA,
 H9BB,H9BC), C10B(H10D,H10E,H10F), C11B(H11D,H11E,H11F), C9C(H9CA,H9CB,H9CC),
 C10C(H10G,H10H,H10I), C11C(H11G,H11H,H11I), C9D(H9DA,H9DB,H9DC), C10D(H10J,
 H10K,H10L), C11D(H11J,H11K,H11L)
;
_shelx_shelxl_version_number 2016/6
_olex2_submission_special_instructions 'No special instructions were received'

loop_
_space_group_symop_operation_xyz
'x, y, z'
'-x, y+1/2, -z+1/2'
'-x, -y, -z'
'x, -y-1/2, z-1/2'

loop_
_atom_site_label
_atom_site_type_symbol
_atom_site_fract_x
_atom_site_fract_y
_atom_site_fract_z
_atom_site_U_iso_or_equiv
_atom_site_adp_type
_atom_site_occupancy
_atom_site_site_symmetry_order
_atom_site_calc_flag
_atom_site_refinement_flags_posn
_atom_site_refinement_flags_adp
_atom_site_refinement_flags_occupancy
_atom_site_disorder_assembly
_atom_site_disorder_group
Br1A Br 1.24923(4) 0.47308(2) 0.42310(4) 0.02168(10) Uani 1 1 d D . . . .
Br2A Br 0.74928(5) 0.38987(2) 0.71884(4) 0.02230(10) Uani 1 1 d D . . . .
O1A O 0.7132(3) 0.46051(8) 0.3020(2) 0.0154(5) Uani 1 1 d D . . . .
O2A O 0.2030(3) 0.47194(10) -0.0696(3) 0.0279(7) Uani 1 1 d D . . . .
O3A O 0.1657(4) 0.52395(11) 0.0366(3) 0.0332(8) Uani 1 1 d D . . . .
N1A N 0.9371(3) 0.43066(10) 0.3204(3) 0.0148(6) Uani 1 1 d D . . . .
N2A N 0.2337(3) 0.49405(11) 0.0137(3) 0.0208(7) Uani 1 1 d D . . . .
C1A C 0.7868(4) 0.42166(11) 0.3045(3) 0.0144(7) Uani 1 1 d D . . . .
C2A C 0.7511(4) 0.40023(11) 0.4207(3) 0.0166(7) Uani 1 1 d D . . . .
C3A C 0.8626(4) 0.41855(11) 0.5057(3) 0.0140(7) Uani 1 1 d D . . . .
C4A C 0.8781(4) 0.41791(11) 0.6259(3) 0.0164(7) Uani 1 1 d D . . . .
C5A C 0.9920(4) 0.43692(12) 0.6852(3) 0.0173(7) Uani 1 1 d D . . . .
H5A H 0.997779 0.438060 0.768320 0.021 Uiso 1 1 calc R . . . .
C6A C 1.0965(4) 0.45406(12) 0.6207(3) 0.0180(8) Uani 1 1 d D . . . .
H6A H 1.175139 0.466877 0.660267 0.022 Uiso 1 1 calc R . . . .
C7A C 1.0888(4) 0.45294(11) 0.4989(3) 0.0157(7) Uani 1 1 d D . . . .
C8A C 0.9707(4) 0.43607(11) 0.4400(3) 0.0131(7) Uani 1 1 d D . . . .
C9A C 0.5956(4) 0.40759(13) 0.4499(4) 0.0223(8) Uani 1 1 d D . . . .
H9AA H 0.584959 0.435101 0.476922 0.033 Uiso 1 1 calc GR . . . .
H9AB H 0.569176 0.389165 0.511722 0.033 Uiso 1 1 calc GR . . . .
H9AC H 0.533456 0.403197 0.379792 0.033 Uiso 1 1 calc GR . . . .
C10A C 0.7799(5) 0.35503(12) 0.4122(4) 0.0249(9) Uani 1 1 d D . . . .
H10A H 0.711875 0.343082 0.354700 0.037 Uiso 1 1 calc GR . . . .
H10B H 0.768953 0.342653 0.488853 0.037 Uiso 1 1 calc GR . . . .
H10C H 0.877189 0.350671 0.387622 0.037 Uiso 1 1 calc GR . . . .
C11A C 1.0023(4) 0.45295(13) 0.2266(3) 0.0190(8) Uani 1 1 d D . . . .
H11A H 0.952464 0.446704 0.151558 0.028 Uiso 1 1 calc GR . . . .
H11B H 1.102857 0.445444 0.223495 0.028 Uiso 1 1 calc GR . . . .
H11C H 0.995105 0.481590 0.242066 0.028 Uiso 1 1 calc GR . . . .
C12A C 0.7528(4) 0.39826(11) 0.1965(3) 0.0174(8) Uani 1 1 d D . . . .
H12A H 0.811939 0.376170 0.180225 0.021 Uiso 1 1 calc R . . . .
C13A C 0.6441(4) 0.40650(12) 0.1211(3) 0.0183(8) Uani 1 1 d D . . . .
H13A H 0.624241 0.389581 0.055677 0.022 Uiso 1 1 calc R . . . .
C14A C 0.5559(4) 0.44142(11) 0.1390(3) 0.0163(7) Uani 1 1 d D . . . .
C15A C 0.4355(4) 0.45022(12) 0.0676(3) 0.0172(7) Uani 1 1 d D . . . .
H15A H 0.405870 0.432884 0.005433 0.021 Uiso 1 1 calc R . . . .
C16A C 0.3602(4) 0.48459(12) 0.0888(3) 0.0178(8) Uani 1 1 d D . . . .
C17A C 0.4010(4) 0.51087(12) 0.1784(3) 0.0182(8) Uani 1 1 d D . . . .
H17A H 0.347633 0.534429 0.190691 0.022 Uiso 1 1 calc R . . . .
C18A C 0.5198(4) 0.50220(11) 0.2488(3) 0.0168(7) Uani 1 1 d D . . . .
H18A H 0.549552 0.519937 0.310028 0.020 Uiso 1 1 calc R . . . .
C19A C 0.5970(4) 0.46722(10) 0.2304(3) 0.0127(7) Uani 1 1 d D . . . .
Br1B Br -0.2187(5) 0.23314(16) 0.2232(4) 0.0551(15) Uani 0.366(3) 1 d D . P A 1
Br2B Br 0.0965(10) 0.3793(2) -0.0389(7) 0.0414(15) Uani 0.366(3) 1 d D . P A 1
O1B O 0.1821(13) 0.3201(3) 0.3869(9) 0.0134(16) Uani 0.366(3) 1 d D . P A 1
O2B O 0.561(8) 0.330(2) 0.851(6) 0.026(5) Uani 0.366(3) 1 d D . P A 1
O3B O 0.431(4) 0.3822(8) 0.866(3) 0.026(3) Uani 0.366(3) 1 d D . P A 1
N1B N 0.1230(10) 0.2661(3) 0.2642(9) 0.0119(18) Uani 0.366(3) 1 d D . P A 1
N2B N 0.467(3) 0.3524(8) 0.8129(18) 0.018(2) Uani 0.366(3) 1 d D . P A 1
C1B C 0.2349(13) 0.2945(4) 0.2937(11) 0.0151(11) Uani 0.366(3) 1 d D . P A 1
C2B C 0.2412(14) 0.3217(4) 0.1835(12) 0.0151(12) Uani 0.366(3) 1 d D . P A 1
C3B C 0.0891(14) 0.3171(5) 0.1322(15) 0.0133(11) Uani 0.366(3) 1 d D . P A 1
C4B C 0.0123(18) 0.3376(6) 0.0456(18) 0.0168(9) Uani 0.366(3) 1 d D . P A 1
C5B C -0.1274(17) 0.3278(5) 0.0102(16) 0.0195(13) Uani 0.366(3) 1 d D . P A 1
H5B H -0.177786 0.342449 -0.049786 0.023 Uiso 0.366(3) 1 calc R . P A 1
C6B C -0.1900(11) 0.2962(3) 0.0652(9) 0.016(2) Uani 0.366(3) 1 d D . P A 1
H6B H -0.285126 0.288884 0.042793 0.019 Uiso 0.366(3) 1 calc R . P A 1
C7B C -0.1163(9) 0.2748(2) 0.1527(8) 0.014(2) Uani 0.366(3) 1 d D . P A 1
C8B C 0.0229(9) 0.2845(3) 0.1871(9) 0.0125(18) Uani 0.366(3) 1 d D U P A 1
C9B C 0.2917(17) 0.3637(4) 0.2179(14) 0.0210(12) Uani 0.366(3) 1 d D . P A 1
H9BA H 0.215703 0.377690 0.256952 0.032 Uiso 0.366(3) 1 calc GR . P A 1
H9BB H 0.315538 0.378456 0.147509 0.032 Uiso 0.366(3) 1 calc GR . P A 1
H9BC H 0.376300 0.361849 0.271288 0.032 Uiso 0.366(3) 1 calc GR . P A 1
C10B C 0.3419(16) 0.3039(4) 0.0942(15) 0.0210(12) Uani 0.366(3) 1 d D . P A 1
H10D H 0.441036 0.307329 0.123243 0.032 Uiso 0.366(3) 1 calc GR . P A 1
H10E H 0.327195 0.317651 0.018970 0.032 Uiso 0.366(3) 1 calc GR . P A 1
H10F H 0.321350 0.275456 0.083835 0.032 Uiso 0.366(3) 1 calc GR . P A 1
C11B C 0.0911(19) 0.2369(4) 0.3546(13) 0.0227(17) Uani 0.366(3) 1 d D . P A 1
H11D H 0.176355 0.232468 0.405893 0.034 Uiso 0.366(3) 1 calc GR . P A 1
H11E H 0.061905 0.211639 0.317450 0.034 Uiso 0.366(3) 1 calc GR . P A 1
H11F H 0.013823 0.246923 0.401036 0.034 Uiso 0.366(3) 1 calc GR . P A 1
C12B C 0.3738(17) 0.2754(6) 0.3290(19) 0.0187(12) Uani 0.366(3) 1 d D . P A 1
H12B H 0.413567 0.257123 0.276086 0.022 Uiso 0.366(3) 1 calc R . P A 1
C13B C 0.446(2) 0.2824(8) 0.4307(19) 0.0161(17) Uani 0.366(3) 1 d D . P A 1
H13B H 0.535175 0.269919 0.446916 0.019 Uiso 0.366(3) 1 calc R . P A 1
C14B C 0.3878(17) 0.3091(6) 0.5168(16) 0.0142(9) Uani 0.366(3) 1 d D . P A 1
C15B C 0.457(2) 0.3177(7) 0.6236(17) 0.0147(12) Uani 0.366(3) 1 d D . P A 1
H15B H 0.546573 0.305967 0.644119 0.018 Uiso 0.366(3) 1 calc R . P A 1
C16B C 0.394(2) 0.3435(6) 0.7004(16) 0.0138(17) Uani 0.366(3) 1 d D . P A 1
C17B C 0.2626(17) 0.3613(4) 0.6734(12) 0.017(3) Uani 0.366(3) 1 d D . P A 1
H17B H 0.221354 0.378891 0.727292 0.021 Uiso 0.366(3) 1 calc R . P A 1
C18B C 0.1932(14) 0.3529(3) 0.5672(11) 0.013(2) Uani 0.366(3) 1 d D . P A 1
H18B H 0.103355 0.364751 0.547306 0.016 Uiso 0.366(3) 1 calc R . P A 1
C19B C 0.2556(14) 0.3270(3) 0.4888(9) 0.0114(17) Uani 0.366(3) 1 d D U P A 1
Br1C Br 0.088(3) 0.3840(8) -0.024(3) 0.0210(4) Uani 0.276(3) 1 d D . P B 2
Br2C Br -0.2457(6) 0.24297(16) 0.2485(5) 0.0221(6) Uani 0.276(3) 1 d D . P B 2
O1C O 0.2040(13) 0.3315(3) 0.3737(10) 0.0134(16) Uani 0.276(3) 1 d D . P B 2
O2C O 0.554(6) 0.3170(11) 0.848(4) 0.026(5) Uani 0.276(3) 1 d D . P B 2
O3C O 0.440(4) 0.3723(10) 0.874(3) 0.026(3) Uani 0.276(3) 1 d D . P B 2
N1C N 0.2189(18) 0.3173(6) 0.1790(15) 0.0151(12) Uani 0.276(3) 1 d D . P B 2
N2C N 0.470(3) 0.3433(9) 0.815(2) 0.018(2) Uani 0.276(3) 1 d D . P B 2
C1C C 0.2296(15) 0.2984(4) 0.2926(13) 0.0151(11) Uani 0.276(3) 1 d D . P B 2
C2C C 0.0995(13) 0.2696(3) 0.2925(10) 0.0119(18) Uani 0.276(3) 1 d D . P B 2
C3C C -0.0023(11) 0.2901(4) 0.2038(11) 0.0125(18) Uani 0.276(3) 1 d D U P B 2
C4C C -0.1427(11) 0.2827(3) 0.1706(11) 0.014(2) Uani 0.276(3) 1 d D . P B 2
C5C C -0.2081(19) 0.3021(5) 0.0748(14) 0.016(2) Uani 0.276(3) 1 d D . P B 2
H5C H -0.305036 0.296851 0.052734 0.019 Uiso 0.276(3) 1 calc R . P B 2
C6C C -0.131(3) 0.3291(8) 0.012(2) 0.0195(13) Uani 0.276(3) 1 d D . P B 2
H6C H -0.176066 0.342307 -0.053485 0.023 Uiso 0.276(3) 1 calc R . P B 2
C7C C 0.011(3) 0.3374(9) 0.043(3) 0.0168(9) Uani 0.276(3) 1 d D . P B 2
C8C C 0.0756(19) 0.3180(7) 0.139(2) 0.0133(11) Uani 0.276(3) 1 d D . P B 2
C9C C 0.0465(16) 0.2648(4) 0.4164(10) 0.0227(17) Uani 0.276(3) 1 d D . P B 2
H9CA H 0.127184 0.258561 0.470835 0.034 Uiso 0.276(3) 1 calc GR . P B 2
H9CB H -0.023297 0.243078 0.417085 0.034 Uiso 0.276(3) 1 calc GR . P B 2
H9CC H 0.001576 0.289651 0.440429 0.034 Uiso 0.276(3) 1 calc GR . P B 2
C10C C 0.1416(16) 0.2280(3) 0.2471(13) 0.0227(17) Uani 0.276(3) 1 d D . P B 2
H10G H 0.185781 0.230903 0.171685 0.034 Uiso 0.276(3) 1 calc GR . P B 2
H10H H 0.056216 0.211336 0.237122 0.034 Uiso 0.276(3) 1 calc GR . P B 2
H10I H 0.209352 0.215503 0.303657 0.034 Uiso 0.276(3) 1 calc GR . P B 2
C11C C 0.3227(15) 0.3490(4) 0.1588(13) 0.0210(12) Uani 0.276(3) 1 d D . P B 2
H11G H 0.273223 0.374685 0.151410 0.032 Uiso 0.276(3) 1 calc GR . P B 2
H11H H 0.371168 0.343445 0.086582 0.032 Uiso 0.276(3) 1 calc GR . P B 2
H11I H 0.393066 0.350099 0.224863 0.032 Uiso 0.276(3) 1 calc GR . P B 2
C12C C 0.369(2) 0.2784(8) 0.319(2) 0.0187(12) Uani 0.276(3) 1 d D . P B 2
H12C H 0.411641 0.263760 0.259149 0.022 Uiso 0.276(3) 1 calc R . P B 2
C13C C 0.436(3) 0.2802(9) 0.425(2) 0.0161(17) Uani 0.276(3) 1 d D . P B 2
H13C H 0.514943 0.263163 0.443727 0.019 Uiso 0.276(3) 1 calc R . P B 2
C14C C 0.389(2) 0.3086(7) 0.5111(19) 0.0142(9) Uani 0.276(3) 1 d D . P B 2
C15C C 0.453(3) 0.3122(9) 0.622(2) 0.0147(12) Uani 0.276(3) 1 d D . P B 2
H15C H 0.532007 0.295811 0.645196 0.018 Uiso 0.276(3) 1 calc R . P B 2
C16C C 0.401(3) 0.3399(8) 0.6987(19) 0.0138(17) Uani 0.276(3) 1 d D . P B 2
C17C C 0.286(2) 0.3646(6) 0.6689(14) 0.017(3) Uani 0.276(3) 1 d D . P B 2
H17C H 0.252829 0.383440 0.723335 0.021 Uiso 0.276(3) 1 calc R . P B 2
C18C C 0.2210(16) 0.3612(4) 0.5587(13) 0.013(2) Uani 0.276(3) 1 d D . P B 2
H18C H 0.142192 0.377658 0.536195 0.016 Uiso 0.276(3) 1 calc R . P B 2
C19C C 0.2721(14) 0.3332(4) 0.4801(10) 0.0114(17) Uani 0.276(3) 1 d D U P B 2
Br1D Br -0.1685(3) 0.21667(7) 0.1806(2) 0.0359(5) Uani 0.358(3) 1 d D . P C 3
Br2D Br 0.089(3) 0.3833(6) -0.021(2) 0.0210(4) Uani 0.358(3) 1 d D . P C 3
O1D O 0.1747(16) 0.3111(3) 0.3893(11) 0.0134(16) Uani 0.358(3) 1 d D . P C 3
O2D O 0.555(6) 0.3254(14) 0.848(4) 0.026(5) Uani 0.358(3) 1 d D . P C 3
O3D O 0.411(4) 0.3743(8) 0.873(3) 0.026(3) Uani 0.358(3) 1 d D . P C 3
N1D N 0.1470(11) 0.2610(3) 0.2492(10) 0.0119(18) Uani 0.358(3) 1 d D . P C 3
N2D N 0.453(3) 0.3462(7) 0.8160(19) 0.018(2) Uani 0.358(3) 1 d D . P C 3
C1D C 0.2443(15) 0.2918(4) 0.2914(12) 0.0151(11) Uani 0.358(3) 1 d D . P C 3
C2D C 0.2444(15) 0.3229(5) 0.1901(14) 0.0151(12) Uani 0.358(3) 1 d D . P C 3
C3D C 0.0963(16) 0.3160(5) 0.1332(16) 0.0133(11) Uani 0.358(3) 1 d D . P C 3
C4D C 0.015(2) 0.3376(6) 0.052(2) 0.0168(9) Uani 0.358(3) 1 d D . P C 3
C5D C -0.118(2) 0.3238(5) 0.0102(18) 0.0195(13) Uani 0.358(3) 1 d D . P C 3
H5D H -0.173506 0.338843 -0.045833 0.023 Uiso 0.358(3) 1 calc R . P C 3
C6D C -0.1682(14) 0.2880(4) 0.0514(10) 0.016(2) Uani 0.358(3) 1 d D . P C 3
H6D H -0.258916 0.278549 0.023502 0.019 Uiso 0.358(3) 1 calc R . P C 3
C7D C -0.0884(10) 0.2656(2) 0.1331(9) 0.014(2) Uani 0.358(3) 1 d D . P C 3
C8D C 0.0439(10) 0.2791(3) 0.1745(10) 0.0125(18) Uani 0.358(3) 1 d D U P C 3
C9D C 0.2729(18) 0.3649(5) 0.2377(14) 0.0210(12) Uani 0.358(3) 1 d D . P C 3
H9DA H 0.188013 0.374754 0.275032 0.032 Uiso 0.358(3) 1 calc GR . P C 3
H9DB H 0.295357 0.382703 0.173110 0.032 Uiso 0.358(3) 1 calc GR . P C 3
H9DC H 0.353539 0.364226 0.295300 0.032 Uiso 0.358(3) 1 calc GR . P C 3
C10D C 0.3556(16) 0.3118(4) 0.1002(15) 0.0210(12) Uani 0.358(3) 1 d D . P C 3
H10J H 0.451602 0.313707 0.137443 0.032 Uiso 0.358(3) 1 calc GR . P C 3
H10K H 0.347307 0.330249 0.033735 0.032 Uiso 0.358(3) 1 calc GR . P C 3
H10L H 0.338517 0.284520 0.072552 0.032 Uiso 0.358(3) 1 calc GR . P C 3
C11D C 0.113(2) 0.2303(4) 0.3351(13) 0.0227(17) Uani 0.358(3) 1 d D . P C 3
H11J H 0.198595 0.223979 0.383969 0.034 Uiso 0.358(3) 1 calc GR . P C 3
H11K H 0.079162 0.206191 0.293990 0.034 Uiso 0.358(3) 1 calc GR . P C 3
H11L H 0.038429 0.240203 0.384609 0.034 Uiso 0.358(3) 1 calc GR . P C 3
C12D C 0.388(2) 0.2755(8) 0.324(2) 0.0187(12) Uani 0.358(3) 1 d D . P C 3
H12D H 0.432702 0.258233 0.271151 0.022 Uiso 0.358(3) 1 calc R . P C 3
C13D C 0.458(2) 0.2842(10) 0.426(2) 0.0161(17) Uani 0.358(3) 1 d D . P C 3
H13D H 0.553591 0.275773 0.440140 0.019 Uiso 0.358(3) 1 calc R . P C 3
C14D C 0.3862(19) 0.3065(7) 0.5154(18) 0.0142(9) Uani 0.358(3) 1 d D . P C 3
C15D C 0.451(2) 0.3143(8) 0.6242(19) 0.0147(12) Uani 0.358(3) 1 d D . P C 3
H15D H 0.542418 0.303720 0.644931 0.018 Uiso 0.358(3) 1 calc R . P C 3
C16D C 0.380(3) 0.3378(8) 0.7028(18) 0.0138(17) Uani 0.358(3) 1 d D . P C 3
C17D C 0.246(2) 0.3535(6) 0.6765(15) 0.017(3) Uani 0.358(3) 1 d D . P C 3
H17D H 0.201857 0.370628 0.730203 0.021 Uiso 0.358(3) 1 calc R . P C 3
C18D C 0.1779(17) 0.3438(4) 0.5708(14) 0.013(2) Uani 0.358(3) 1 d D . P C 3
H18D H 0.084059 0.353243 0.552562 0.016 Uiso 0.358(3) 1 calc R . P C 3
C19D C 0.2469(17) 0.3200(5) 0.4905(12) 0.0114(17) Uani 0.358(3) 1 d D U P C 3

loop_
_atom_site_aniso_label
_atom_site_aniso_U_11
_atom_site_aniso_U_22
_atom_site_aniso_U_33
_atom_site_aniso_U_23
_atom_site_aniso_U_13
_atom_site_aniso_U_12
Br1A 0.01277(17) 0.0295(2) 0.0228(2) 0.00203(17) 0.00042(14) -0.00557(15)
Br2A 0.0264(2) 0.0230(2) 0.01778(19) 0.00403(16) 0.00407(15) -0.00650(16)
O1A 0.0140(12) 0.0162(13) 0.0156(13) -0.0011(10) -0.0051(10) 0.0011(10)
O2A 0.0253(15) 0.0331(18) 0.0244(16) 0.0055(14) -0.0086(12) -0.0044(14)
O3A 0.0266(16) 0.041(2) 0.0314(18) 0.0048(15) -0.0062(14) 0.0128(15)
N1A 0.0113(14) 0.0178(16) 0.0149(15) 0.0008(12) -0.0015(11) -0.0017(12)
N2A 0.0175(16) 0.0261(19) 0.0185(17) 0.0089(14) -0.0026(13) -0.0009(14)
C1A 0.0105(15) 0.0140(17) 0.0184(18) -0.0020(14) -0.0027(13) -0.0004(13)
C2A 0.0139(16) 0.0142(17) 0.0212(19) 0.0049(14) -0.0035(14) -0.0015(14)
C3A 0.0137(16) 0.0134(17) 0.0147(17) 0.0014(13) -0.0025(13) -0.0024(13)
C4A 0.0178(17) 0.0149(18) 0.0167(18) 0.0041(14) 0.0026(14) -0.0002(14)
C5A 0.0201(18) 0.0188(19) 0.0126(17) 0.0018(14) -0.0027(14) 0.0017(15)
C6A 0.0137(17) 0.0190(19) 0.0207(19) -0.0002(15) -0.0053(14) 0.0001(14)
C7A 0.0133(16) 0.0164(18) 0.0173(18) 0.0022(14) -0.0012(13) -0.0001(14)
C8A 0.0121(15) 0.0126(16) 0.0146(17) 0.0021(13) -0.0012(13) 0.0030(13)
C9A 0.0137(17) 0.027(2) 0.026(2) 0.0060(17) -0.0022(15) -0.0039(15)
C10A 0.029(2) 0.0158(19) 0.029(2) 0.0023(17) -0.0052(18) -0.0028(16)
C11A 0.0206(18) 0.024(2) 0.0120(17) 0.0013(15) 0.0019(14) -0.0004(16)
C12A 0.0174(17) 0.0160(18) 0.0185(19) -0.0052(14) -0.0027(14) 0.0016(14)
C13A 0.0200(18) 0.0173(18) 0.0172(18) -0.0036(15) -0.0028(15) -0.0023(15)
C14A 0.0150(17) 0.0174(18) 0.0163(18) 0.0005(14) -0.0004(14) -0.0014(14)
C15A 0.0150(17) 0.0218(19) 0.0149(17) 0.0036(15) 0.0007(14) -0.0039(14)
C16A 0.0122(16) 0.026(2) 0.0148(18) 0.0085(15) -0.0010(13) -0.0019(14)
C17A 0.0144(17) 0.022(2) 0.0183(19) 0.0070(15) 0.0035(14) 0.0004(15)
C18A 0.0171(18) 0.0166(18) 0.0169(18) 0.0007(14) 0.0026(14) -0.0002(14)
C19A 0.0123(15) 0.0125(16) 0.0133(16) 0.0004(13) -0.0013(13) -0.0012(13)
Br1B 0.041(3) 0.066(4) 0.055(4) 0.033(2) -0.023(2) -0.040(2)
Br2B 0.0355(19) 0.053(3) 0.035(3) 0.028(2) -0.0019(16) -0.010(2)
O1B 0.016(3) 0.012(5) 0.0120(19) -0.003(3) -0.0056(16) 0.002(3)
O2B 0.018(4) 0.045(14) 0.017(2) -0.002(6) -0.0050(15) 0.005(10)
O3B 0.031(7) 0.030(7) 0.018(3) -0.012(4) 0.003(4) -0.009(6)
N1B 0.011(4) 0.014(3) 0.011(4) -0.001(3) 0.005(3) 0.002(3)
N2B 0.014(4) 0.027(6) 0.0116(17) -0.001(3) 0.0028(19) -0.008(3)
C1B 0.014(2) 0.019(3) 0.0120(17) -0.0026(17) 0.0011(15) 0.0003(19)
C2B 0.013(3) 0.021(3) 0.011(2) 0.0000(19) -0.001(2) -0.007(2)
C3B 0.014(2) 0.018(2) 0.0087(19) -0.0032(15) 0.0033(18) -0.0004(19)
C4B 0.0227(19) 0.0180(18) 0.010(2) -0.0006(16) 0.0022(15) -0.0028(15)
C5B 0.019(2) 0.024(3) 0.0147(19) -0.002(2) -0.0064(17) 0.005(2)
C6B 0.008(5) 0.022(6) 0.016(4) -0.010(3) -0.002(3) 0.006(3)
C7B 0.012(4) 0.013(5) 0.017(4) -0.006(3) 0.002(3) -0.003(3)
C8B 0.013(3) 0.016(3) 0.008(3) -0.005(2) 0.002(3) 0.002(3)
C9B 0.021(3) 0.021(3) 0.021(3) 0.001(2) -0.0012(19) -0.006(2)
C10B 0.021(3) 0.021(3) 0.021(3) 0.001(2) -0.0012(19) -0.006(2)
C11B 0.025(4) 0.018(3) 0.025(4) 0.003(3) 0.000(3) -0.005(3)
C12B 0.017(3) 0.020(3) 0.019(2) -0.005(2) 0.003(2) 0.000(2)
C13B 0.011(3) 0.018(3) 0.018(2) -0.0032(19) 0.000(2) 0.002(3)
C14B 0.0146(16) 0.015(2) 0.0129(18) 0.0028(16) 0.0000(14) 0.0011(15)
C15B 0.0127(18) 0.018(3) 0.0133(18) 0.0016(18) -0.0011(14) -0.001(2)
C16B 0.014(3) 0.018(4) 0.0092(18) 0.000(2) -0.0013(19) -0.004(3)
C17B 0.020(6) 0.016(6) 0.016(2) -0.001(3) 0.002(3) 0.002(4)
C18B 0.012(4) 0.011(6) 0.016(3) 0.001(4) 0.000(3) -0.001(4)
C19B 0.015(3) 0.009(4) 0.0105(19) 0.003(2) -0.0002(18) -0.004(3)
Br1C 0.0256(7) 0.0183(7) 0.0189(11) 0.0061(6) 0.0001(7) 0.0016(6)
Br2C 0.0168(11) 0.0269(13) 0.0224(12) 0.0018(8) -0.0009(8) -0.0090(8)
O1C 0.016(3) 0.012(5) 0.0120(19) -0.003(3) -0.0056(16) 0.002(3)
O2C 0.018(4) 0.045(14) 0.017(2) -0.002(6) -0.0050(15) 0.005(10)
O3C 0.031(7) 0.030(7) 0.018(3) -0.012(4) 0.003(4) -0.009(6)
N1C 0.013(3) 0.021(3) 0.011(2) 0.0000(19) -0.001(2) -0.007(2)
N2C 0.014(4) 0.027(6) 0.0116(17) -0.001(3) 0.0028(19) -0.008(3)
C1C 0.014(2) 0.019(3) 0.0120(17) -0.0026(17) 0.0011(15) 0.0003(19)
C2C 0.011(4) 0.014(3) 0.011(4) -0.001(3) 0.005(3) 0.002(3)
C3C 0.013(3) 0.016(3) 0.008(3) -0.005(2) 0.002(3) 0.002(3)
C4C 0.012(4) 0.013(5) 0.017(4) -0.006(3) 0.002(3) -0.003(3)
C5C 0.008(5) 0.022(6) 0.016(4) -0.010(3) -0.002(3) 0.006(3)
C6C 0.019(2) 0.024(3) 0.0147(19) -0.002(2) -0.0064(17) 0.005(2)
C7C 0.0227(19) 0.0180(18) 0.010(2) -0.0006(16) 0.0022(15) -0.0028(15)
C8C 0.014(2) 0.018(2) 0.0087(19) -0.0032(15) 0.0033(18) -0.0004(19)
C9C 0.025(4) 0.018(3) 0.025(4) 0.003(3) 0.000(3) -0.005(3)
C10C 0.025(4) 0.018(3) 0.025(4) 0.003(3) 0.000(3) -0.005(3)
C11C 0.021(3) 0.021(3) 0.021(3) 0.001(2) -0.0012(19) -0.006(2)
C12C 0.017(3) 0.020(3) 0.019(2) -0.005(2) 0.003(2) 0.000(2)
C13C 0.011(3) 0.018(3) 0.018(2) -0.0032(19) 0.000(2) 0.002(3)
C14C 0.0146(16) 0.015(2) 0.0129(18) 0.0028(16) 0.0000(14) 0.0011(15)
C15C 0.0127(18) 0.018(3) 0.0133(18) 0.0016(18) -0.0011(14) -0.001(2)
C16C 0.014(3) 0.018(4) 0.0092(18) 0.000(2) -0.0013(19) -0.004(3)
C17C 0.020(6) 0.016(6) 0.016(2) -0.001(3) 0.002(3) 0.002(4)
C18C 0.012(4) 0.011(6) 0.016(3) 0.001(4) 0.000(3) -0.001(4)
C19C 0.015(3) 0.009(4) 0.0105(19) 0.003(2) -0.0002(18) -0.004(3)
Br1D 0.0292(10) 0.0352(11) 0.0426(12) 0.0040(8) -0.0058(8) -0.0223(8)
Br2D 0.0256(7) 0.0183(7) 0.0189(11) 0.0061(6) 0.0001(7) 0.0016(6)
O1D 0.016(3) 0.012(5) 0.0120(19) -0.003(3) -0.0056(16) 0.002(3)
O2D 0.018(4) 0.045(14) 0.017(2) -0.002(6) -0.0050(15) 0.005(10)
O3D 0.031(7) 0.030(7) 0.018(3) -0.012(4) 0.003(4) -0.009(6)
N1D 0.011(4) 0.014(3) 0.011(4) -0.001(3) 0.005(3) 0.002(3)
N2D 0.014(4) 0.027(6) 0.0116(17) -0.001(3) 0.0028(19) -0.008(3)
C1D 0.014(2) 0.019(3) 0.0120(17) -0.0026(17) 0.0011(15) 0.0003(19)
C2D 0.013(3) 0.021(3) 0.011(2) 0.0000(19) -0.001(2) -0.007(2)
C3D 0.014(2) 0.018(2) 0.0087(19) -0.0032(15) 0.0033(18) -0.0004(19)
C4D 0.0227(19) 0.0180(18) 0.010(2) -0.0006(16) 0.0022(15) -0.0028(15)
C5D 0.019(2) 0.024(3) 0.0147(19) -0.002(2) -0.0064(17) 0.005(2)
C6D 0.008(5) 0.022(6) 0.016(4) -0.010(3) -0.002(3) 0.006(3)
C7D 0.012(4) 0.013(5) 0.017(4) -0.006(3) 0.002(3) -0.003(3)
C8D 0.013(3) 0.016(3) 0.008(3) -0.005(2) 0.002(3) 0.002(3)
C9D 0.021(3) 0.021(3) 0.021(3) 0.001(2) -0.0012(19) -0.006(2)
C10D 0.021(3) 0.021(3) 0.021(3) 0.001(2) -0.0012(19) -0.006(2)
C11D 0.025(4) 0.018(3) 0.025(4) 0.003(3) 0.000(3) -0.005(3)
C12D 0.017(3) 0.020(3) 0.019(2) -0.005(2) 0.003(2) 0.000(2)
C13D 0.011(3) 0.018(3) 0.018(2) -0.0032(19) 0.000(2) 0.002(3)
C14D 0.0146(16) 0.015(2) 0.0129(18) 0.0028(16) 0.0000(14) 0.0011(15)
C15D 0.0127(18) 0.018(3) 0.0133(18) 0.0016(18) -0.0011(14) -0.001(2)
C16D 0.014(3) 0.018(4) 0.0092(18) 0.000(2) -0.0013(19) -0.004(3)
C17D 0.020(6) 0.016(6) 0.016(2) -0.001(3) 0.002(3) 0.002(4)
C18D 0.012(4) 0.011(6) 0.016(3) 0.001(4) 0.000(3) -0.001(4)
C19D 0.015(3) 0.009(4) 0.0105(19) 0.003(2) -0.0002(18) -0.004(3)

loop_
_atom_type_symbol
_atom_type_description
_atom_type_scat_dispersion_real
_atom_type_scat_dispersion_imag
_atom_type_scat_source
C C 0.0033 0.0016 'International Tables Vol C Tables 4.2.6.8 and 6.1.1.4'
H H 0.0000 0.0000 'International Tables Vol C Tables 4.2.6.8 and 6.1.1.4'
Br Br -0.2901 2.4595 'International Tables Vol C Tables 4.2.6.8 and 6.1.1.4'
N N 0.0061 0.0033 'International Tables Vol C Tables 4.2.6.8 and 6.1.1.4'
O O 0.0106 0.0060 'International Tables Vol C Tables 4.2.6.8 and 6.1.1.4'

loop_
_geom_angle_atom_site_label_1
_geom_angle_atom_site_label_2
_geom_angle_atom_site_label_3
_geom_angle
C19A O1A C1A 121.5(3)
C1A N1A C11A 117.0(3)
C8A N1A C1A 108.7(3)
C8A N1A C11A 124.5(3)
O2A N2A C16A 118.4(3)
O3A N2A O2A 123.7(3)
O3A N2A C16A 117.9(3)
O1A C1A C2A 107.7(3)
O1A C1A C12A 111.7(3)
N1A C1A O1A 105.8(3)
N1A C1A C2A 103.8(3)
N1A C1A C12A 112.5(3)
C12A C1A C2A 114.7(3)
C3A C2A C1A 100.8(3)
C3A C2A C9A 115.4(3)
C3A C2A C10A 108.6(3)
C9A C2A C1A 110.9(3)
C9A C2A C10A 110.1(3)
C10A C2A C1A 110.7(3)
C4A C3A C2A 131.9(3)
C4A C3A C8A 119.4(3)
C8A C3A C2A 108.5(3)
C3A C4A Br2A 121.9(3)
C3A C4A C5A 121.4(3)
C5A C4A Br2A 116.7(3)
C4A C5A H5A 120.7
C6A C5A C4A 118.6(3)
C6A C5A H5A 120.7
C5A C6A H6A 119.3
C5A C6A C7A 121.3(3)
C7A C6A H6A 119.3
C6A C7A Br1A 116.3(3)
C8A C7A Br1A 123.8(3)
C8A C7A C6A 119.8(3)
N1A C8A C3A 109.3(3)
C7A C8A N1A 131.5(3)
C7A C8A C3A 119.2(3)
C2A C9A H9AA 109.5
C2A C9A H9AB 109.5
C2A C9A H9AC 109.5
H9AA C9A H9AB 109.5
H9AA C9A H9AC 109.5
H9AB C9A H9AC 109.5
C2A C10A H10A 109.5
C2A C10A H10B 109.5
C2A C10A H10C 109.5
H10A C10A H10B 109.5
H10A C10A H10C 109.5
H10B C10A H10C 109.5
N1A C11A H11A 109.5
N1A C11A H11B 109.5
N1A C11A H11C 109.5
H11A C11A H11B 109.5
H11A C11A H11C 109.5
H11B C11A H11C 109.5
C1A C12A H12A 118.1
C13A C12A C1A 123.7(3)
C13A C12A H12A 118.1
C12A C13A H13A 120.0
C12A C13A C14A 119.9(3)
C14A C13A H13A 120.0
C15A C14A C13A 122.7(3)
C15A C14A C19A 119.6(3)
C19A C14A C13A 117.8(3)
C14A C15A H15A 120.6
C16A C15A C14A 118.8(4)
C16A C15A H15A 120.6
C15A C16A N2A 119.1(3)
C15A C16A C17A 122.2(3)
C17A C16A N2A 118.7(3)
C16A C17A H17A 120.5
C18A C17A C16A 118.9(4)
C18A C17A H17A 120.5
C17A C18A H18A 120.0
C17A C18A C19A 120.0(4)
C19A C18A H18A 120.0
O1A C19A C14A 122.4(3)
O1A C19A C18A 117.2(3)
C14A C19A C18A 120.4(3)
C19B O1B C1B 123.4(9)
C1B N1B C11B 116.5(10)
C8B N1B C1B 108.3(8)
C8B N1B C11B 125.8(10)
O2B N2B C16B 118.6(16)
O3B N2B O2B 123.0(17)
O3B N2B C16B 118.4(15)
O1B C1B C2B 105.7(9)
O1B C1B C12B 112.1(10)
N1B C1B O1B 106.7(9)
N1B C1B C2B 104.6(7)
N1B C1B C12B 113.3(11)
C12B C1B C2B 113.8(11)
C3B C2B C1B 100.3(8)
C3B C2B C9B 117.7(12)
C3B C2B C10B 107.4(11)
C9B C2B C1B 110.7(10)
C9B C2B C10B 109.5(9)
C10B C2B C1B 110.8(11)
C4B C3B C2B 132.3(9)
C4B C3B C8B 118.4(9)
C8B C3B C2B 109.3(8)
C3B C4B Br2B 121.1(9)
C3B C4B C5B 122.9(10)
C5B C4B Br2B 115.8(9)
C4B C5B H5B 121.2
C6B C5B C4B 117.6(12)
C6B C5B H5B 121.2
C5B C6B H6B 119.4
C5B C6B C7B 121.2(11)
C7B C6B H6B 119.4
C6B C7B Br1B 116.2(7)
C8B C7B Br1B 122.9(7)
C8B C7B C6B 120.9(8)
N1B C8B C3B 108.9(8)
C7B C8B N1B 132.1(8)
C7B C8B C3B 118.9(8)
C2B C9B H9BA 109.5
C2B C9B H9BB 109.5
C2B C9B H9BC 109.5
H9BA C9B H9BB 109.5
H9BA C9B H9BC 109.5
H9BB C9B H9BC 109.5
C2B C10B H10D 109.5
C2B C10B H10E 109.5
C2B C10B H10F 109.5
H10D C10B H10E 109.5
H10D C10B H10F 109.5
H10E C10B H10F 109.5
N1B C11B H11D 109.5
N1B C11B H11E 109.5
N1B C11B H11F 109.5
H11D C11B H11E 109.5
H11D C11B H11F 109.5
H11E C11B H11F 109.5
C1B C12B H12B 118.1
C13B C12B C1B 123.8(13)
C13B C12B H12B 118.1
C12B C13B H13B 119.7
C12B C13B C14B 120.6(13)
C14B C13B H13B 119.7
C15B C14B C13B 123.4(11)
C15B C14B C19B 119.0(11)
C19B C14B C13B 117.6(10)
C14B C15B H15B 120.3
C14B C15B C16B 119.5(12)
C16B C15B H15B 120.3
C15B C16B N2B 119.2(12)
C15B C16B C17B 121.9(12)
C17B C16B N2B 118.8(12)
C16B C17B H17B 120.5
C18B C17B C16B 119.0(11)
C18B C17B H17B 120.5
C17B C18B H18B 120.1
C17B C18B C19B 119.7(10)
C19B C18B H18B 120.1
O1B C19B C14B 122.4(10)
O1B C19B C18B 116.7(10)
C18B C19B C14B 120.9(10)
C19C O1C C1C 120.9(10)
C1C N1C C11C 116.2(13)
C8C N1C C1C 108.9(11)
C8C N1C C11C 124.9(14)
O2C N2C C16C 118.4(17)
O3C N2C O2C 124.3(19)
O3C N2C C16C 117.3(17)
O1C C1C C2C 108.4(10)
O1C C1C C12C 112.3(11)
N1C C1C O1C 103.2(12)
N1C C1C C2C 104.6(8)
N1C C1C C12C 113.9(14)
C12C C1C C2C 113.7(14)
C3C C2C C1C 100.8(8)
C3C C2C C9C 116.2(10)
C3C C2C C10C 110.2(10)
C9C C2C C1C 110.8(10)
C9C C2C C10C 108.4(10)
C10C C2C C1C 110.3(9)
C4C C3C C2C 131.6(11)
C4C C3C C8C 119.1(11)
C8C C3C C2C 108.8(10)
C3C C4C Br2C 120.0(9)
C3C C4C C5C 120.9(11)
C5C C4C Br2C 118.9(11)
C4C C5C H5C 120.2
C6C C5C C4C 119.6(17)
C6C C5C H5C 120.2
C5C C6C H6C 119.5
C5C C6C C7C 121.1(18)
C7C C6C H6C 119.5
C6C C7C Br1C 116.1(14)
C8C C7C Br1C 122.8(15)
C8C C7C C6C 119.1(15)
N1C C8C C3C 109.4(11)
C7C C8C N1C 129.9(13)
C7C C8C C3C 120.2(13)
C2C C9C H9CA 109.5
C2C C9C H9CB 109.5
C2C C9C H9CC 109.5
H9CA C9C H9CB 109.5
H9CA C9C H9CC 109.5
H9CB C9C H9CC 109.5
C2C C10C H10G 109.5
C2C C10C H10H 109.5
C2C C10C H10I 109.5
H10G C10C H10H 109.5
H10G C10C H10I 109.5
H10H C10C H10I 109.5
N1C C11C H11G 109.5
N1C C11C H11H 109.5
N1C C11C H11I 109.5
H11G C11C H11H 109.5
H11G C11C H11I 109.5
H11H C11C H11I 109.5
C1C C12C H12C 118.8
C13C C12C C1C 122.5(14)
C13C C12C H12C 118.8
C12C C13C H13C 120.3
C12C C13C C14C 119.5(15)
C14C C13C H13C 120.3
C15C C14C C13C 122.7(13)
C15C C14C C19C 118.9(13)
C19C C14C C13C 118.5(12)
C14C C15C H15C 120.5
C14C C15C C16C 119.0(14)
C16C C15C H15C 120.5
C15C C16C N2C 118.2(13)
C15C C16C C17C 122.7(13)
C17C C16C N2C 119.0(13)
C16C C17C H17C 120.7
C18C C17C C16C 118.6(14)
C18C C17C H17C 120.7
C17C C18C H18C 120.2
C17C C18C C19C 119.5(13)
C19C C18C H18C 120.2
O1C C19C C14C 122.3(11)
O1C C19C C18C 116.4(11)
C14C C19C C18C 121.3(11)
C19D O1D C1D 121.9(10)
C1D N1D C11D 115.6(10)
C8D N1D C1D 107.4(9)
C8D N1D C11D 123.2(11)
O2D N2D C16D 118.5(15)
O3D N2D O2D 123.0(16)
O3D N2D C16D 118.5(15)
O1D C1D C2D 106.6(10)
O1D C1D C12D 113.6(10)
N1D C1D O1D 105.7(9)
N1D C1D C2D 104.7(8)
N1D C1D C12D 111.9(12)
C12D C1D C2D 113.6(12)
C3D C2D C1D 100.5(8)
C3D C2D C9D 115.6(12)
C3D C2D C10D 108.2(11)
C9D C2D C1D 111.0(11)
C9D C2D C10D 110.2(9)
C10D C2D C1D 111.0(11)
C4D C3D C2D 132.1(10)
C4D C3D C8D 119.5(10)
C8D C3D C2D 108.4(8)
C3D C4D Br2D 121.3(11)
C3D C4D C5D 120.9(11)
C5D C4D Br2D 117.3(11)
C4D C5D H5D 120.5
C6D C5D C4D 119.1(14)
C6D C5D H5D 120.5
C5D C6D H6D 119.4
C5D C6D C7D 121.2(13)
C7D C6D H6D 119.4
C6D C7D Br1D 116.9(8)
C8D C7D Br1D 123.2(8)
C8D C7D C6D 120.0(9)
N1D C8D C3D 110.0(9)
C7D C8D N1D 130.5(10)
C7D C8D C3D 119.4(9)
C2D C9D H9DA 109.5
C2D C9D H9DB 109.5
C2D C9D H9DC 109.5
H9DA C9D H9DB 109.5
H9DA C9D H9DC 109.5
H9DB C9D H9DC 109.5
C2D C10D H10J 109.5
C2D C10D H10K 109.5
C2D C10D H10L 109.5
H10J C10D H10K 109.5
H10J C10D H10L 109.5
H10K C10D H10L 109.5
N1D C11D H11J 109.5
N1D C11D H11K 109.5
N1D C11D H11L 109.5
H11J C11D H11K 109.5
H11J C11D H11L 109.5
H11K C11D H11L 109.5
C1D C12D H12D 118.7
C13D C12D C1D 122.5(13)
C13D C12D H12D 118.7
C12D C13D H13D 120.0
C12D C13D C14D 120.0(13)
C14D C13D H13D 120.0
C15D C14D C13D 122.1(11)
C15D C14D C19D 119.0(11)
C19D C14D C13D 118.9(11)
C14D C15D H15D 120.4
C14D C15D C16D 119.3(12)
C16D C15D H15D 120.4
C15D C16D N2D 118.0(12)
C15D C16D C17D 122.2(12)
C17D C16D N2D 119.8(12)
C16D C17D H17D 120.7
C18D C17D C16D 118.6(13)
C18D C17D H17D 120.7
C17D C18D H18D 120.0
C17D C18D C19D 120.0(12)
C19D C18D H18D 120.0
O1D C19D C14D 121.8(11)
O1D C19D C18D 117.5(11)
C18D C19D C14D 120.6(11)

loop_
_geom_bond_atom_site_label_1
_geom_bond_atom_site_label_2
_geom_bond_distance
Br1A C7A 1.899(4)
Br2A C4A 1.898(4)
O1A C1A 1.475(4)
O1A C19A 1.352(4)
O2A N2A 1.231(4)
O3A N2A 1.224(4)
N1A C1A 1.447(4)
N1A C8A 1.401(4)
N1A C11A 1.466(5)
N2A C16A 1.467(4)
C1A C2A 1.561(5)
C1A C12A 1.485(5)
C2A C3A 1.523(5)
C2A C9A 1.534(5)
C2A C10A 1.544(5)
C3A C4A 1.376(5)
C3A C8A 1.419(5)
C4A C5A 1.394(5)
C5A H5A 0.9500
C5A C6A 1.382(5)
C6A H6A 0.9500
C6A C7A 1.392(5)
C7A C8A 1.390(5)
C9A H9AA 0.9800
C9A H9AB 0.9800
C9A H9AC 0.9800
C10A H10A 0.9800
C10A H10B 0.9800
C10A H10C 0.9800
C11A H11A 0.9800
C11A H11B 0.9800
C11A H11C 0.9800
C12A H12A 0.9500
C12A C13A 1.333(5)
C13A H13A 0.9500
C13A C14A 1.455(5)
C14A C15A 1.393(5)
C14A C19A 1.397(5)
C15A H15A 0.9500
C15A C16A 1.381(5)
C16A C17A 1.391(5)
C17A H17A 0.9500
C17A C18A 1.376(5)
C18A H18A 0.9500
C18A C19A 1.401(5)
Br1B C7B 1.900(7)
Br2B C4B 1.895(7)
O1B C1B 1.472(7)
O1B C19B 1.345(7)
O2B N2B 1.233(8)
O3B N2B 1.221(7)
N1B C1B 1.447(8)
N1B C8B 1.401(8)
N1B C11B 1.467(8)
N2B C16B 1.460(7)
C1B C2B 1.561(8)
C1B C12B 1.492(7)
C2B C3B 1.525(8)
C2B C9B 1.532(9)
C2B C10B 1.546(9)
C3B C4B 1.380(8)
C3B C8B 1.419(7)
C4B C5B 1.393(8)
C5B H5B 0.9500
C5B C6B 1.381(8)
C6B H6B 0.9500
C6B C7B 1.388(8)
C7B C8B 1.385(8)
C9B H9BA 0.9800
C9B H9BB 0.9800
C9B H9BC 0.9800
C10B H10D 0.9800
C10B H10E 0.9800
C10B H10F 0.9800
C11B H11D 0.9800
C11B H11E 0.9800
C11B H11F 0.9800
C12B H12B 0.9500
C12B C13B 1.337(7)
C13B H13B 0.9500
C13B C14B 1.456(7)
C14B C15B 1.384(7)
C14B C19B 1.402(7)
C15B H15B 0.9500
C15B C16B 1.388(7)
C16B C17B 1.388(8)
C17B H17B 0.9500
C17B C18B 1.379(8)
C18B H18B 0.9500
C18B C19B 1.399(7)
Br1C C7C 1.900(9)
Br2C C4C 1.896(8)
O1C C1C 1.473(8)
O1C C19C 1.348(8)
O2C N2C 1.232(8)
O3C N2C 1.221(8)
N1C C1C 1.445(9)
N1C C8C 1.400(9)
N1C C11C 1.468(9)
N2C C16C 1.460(7)
C1C C2C 1.559(9)
C1C C12C 1.491(8)
C2C C3C 1.524(9)
C2C C9C 1.532(9)
C2C C10C 1.546(9)
C3C C4C 1.377(9)
C3C C8C 1.419(8)
C4C C5C 1.391(9)
C5C H5C 0.9500
C5C C6C 1.382(8)
C6C H6C 0.9500
C6C C7C 1.391(10)
C7C C8C 1.390(9)
C9C H9CA 0.9800
C9C H9CB 0.9800
C9C H9CC 0.9800
C10C H10G 0.9800
C10C H10H 0.9800
C10C H10I 0.9800
C11C H11G 0.9800
C11C H11H 0.9800
C11C H11I 0.9800
C12C H12C 0.9500
C12C C13C 1.337(8)
C13C H13C 0.9500
C13C C14C 1.457(8)
C14C C15C 1.384(8)
C14C C19C 1.401(8)
C15C H15C 0.9500
C15C C16C 1.386(8)
C16C C17C 1.388(8)
C17C H17C 0.9500
C17C C18C 1.378(8)
C18C H18C 0.9500
C18C C19C 1.401(8)
Br1D C7D 1.898(7)
Br2D C4D 1.897(7)
O1D C1D 1.473(7)
O1D C19D 1.347(7)
O2D N2D 1.233(8)
O3D N2D 1.220(7)
N1D C1D 1.447(8)
N1D C8D 1.400(8)
N1D C11D 1.468(8)
N2D C16D 1.459(7)
C1D C2D 1.560(8)
C1D C12D 1.491(8)
C2D C3D 1.525(8)
C2D C9D 1.531(9)
C2D C10D 1.546(9)
C3D C4D 1.381(8)
C3D C8D 1.419(8)
C4D C5D 1.394(8)
C5D H5D 0.9500
C5D C6D 1.381(8)
C6D H6D 0.9500
C6D C7D 1.389(9)
C7D C8D 1.384(8)
C9D H9DA 0.9800
C9D H9DB 0.9800
C9D H9DC 0.9800
C10D H10J 0.9800
C10D H10K 0.9800
C10D H10L 0.9800
C11D H11J 0.9800
C11D H11K 0.9800
C11D H11L 0.9800
C12D H12D 0.9500
C12D C13D 1.337(8)
C13D H13D 0.9500
C13D C14D 1.456(7)
C14D C15D 1.383(7)
C14D C19D 1.402(7)
C15D H15D 0.9500
C15D C16D 1.387(7)
C16D C17D 1.388(8)
C17D H17D 0.9500
C17D C18D 1.379(8)
C18D H18D 0.9500
C18D C19D 1.399(8)

loop_
_geom_torsion_atom_site_label_1
_geom_torsion_atom_site_label_2
_geom_torsion_atom_site_label_3
_geom_torsion_atom_site_label_4
_geom_torsion
Br1A C7A C8A N1A -2.0(6)
Br1A C7A C8A C3A 174.1(3)
Br2A C4A C5A C6A 173.2(3)
O1A C1A C2A C3A -84.2(3)
O1A C1A C2A C9A 38.5(4)
O1A C1A C2A C10A 161.0(3)
O1A C1A C12A C13A -15.6(5)
O2A N2A C16A C15A -3.6(5)
O2A N2A C16A C17A 175.7(4)
O3A N2A C16A C15A 177.6(4)
O3A N2A C16A C17A -3.2(5)
N1A C1A C2A C3A 27.6(3)
N1A C1A C2A C9A 150.3(3)
N1A C1A C2A C10A -87.2(3)
N1A C1A C12A C13A -134.4(4)
N2A C16A C17A C18A -179.8(3)
C1A O1A C19A C14A -13.0(5)
C1A O1A C19A C18A 168.9(3)
C1A N1A C8A C3A 19.0(4)
C1A N1A C8A C7A -164.6(4)
C1A C2A C3A C4A 168.1(4)
C1A C2A C3A C8A -17.4(4)
C1A C12A C13A C14A 3.6(6)
C2A C1A C12A C13A 107.3(4)
C2A C3A C4A Br2A 1.3(6)
C2A C3A C4A C5A 179.3(4)
C2A C3A C8A N1A 0.3(4)
C2A C3A C8A C7A -176.6(3)
C3A C4A C5A C6A -4.9(6)
C4A C3A C8A N1A 175.7(3)
C4A C3A C8A C7A -1.3(6)
C4A C5A C6A C7A 0.6(6)
C5A C6A C7A Br1A -174.0(3)
C5A C6A C7A C8A 3.3(6)
C6A C7A C8A N1A -179.0(4)
C6A C7A C8A C3A -2.9(6)
C8A N1A C1A O1A 83.7(3)
C8A N1A C1A C2A -29.5(4)
C8A N1A C1A C12A -154.1(3)
C8A C3A C4A Br2A -172.8(3)
C8A C3A C4A C5A 5.2(6)
C9A C2A C3A C4A 48.5(6)
C9A C2A C3A C8A -136.9(3)
C10A C2A C3A C4A -75.6(5)
C10A C2A C3A C8A 99.0(4)
C11A N1A C1A O1A -63.9(4)
C11A N1A C1A C2A -177.2(3)
C11A N1A C1A C12A 58.2(4)
C11A N1A C8A C3A 163.6(3)
C11A N1A C8A C7A -19.9(6)
C12A C1A C2A C3A 150.8(3)
C12A C1A C2A C9A -86.5(4)
C12A C1A C2A C10A 36.0(4)
C12A C13A C14A C15A -175.8(4)
C12A C13A C14A C19A 5.6(6)
C13A C14A C15A C16A -178.2(4)
C13A C14A C19A O1A -0.8(6)
C13A C14A C19A C18A 177.3(4)
C14A C15A C16A N2A 179.8(3)
C14A C15A C16A C17A 0.6(6)
C15A C14A C19A O1A -179.5(3)
C15A C14A C19A C18A -1.4(6)
C15A C16A C17A C18A -0.5(6)
C16A C17A C18A C19A -0.5(6)
C17A C18A C19A O1A 179.6(3)
C17A C18A C19A C14A 1.4(6)
C19A O1A C1A N1A 142.8(3)
C19A O1A C1A C2A -106.7(3)
C19A O1A C1A C12A 20.1(5)
C19A C14A C15A C16A 0.4(6)
Br1B C7B C8B N1B 7.9(13)
Br1B C7B C8B C3B -177.7(11)
Br2B C4B C5B C6B 176.5(18)
O1B C1B C2B C3B -86.8(11)
O1B C1B C2B C9B 38.3(12)
O1B C1B C2B C10B 160.0(10)
O1B C1B C12B C13B -3.5(15)
O2B N2B C16B C15B -19(6)
O2B N2B C16B C17B 161(6)
O3B N2B C16B C15B 161(2)
O3B N2B C16B C17B -19(2)
N1B C1B C2B C3B 25.6(12)
N1B C1B C2B C9B 150.7(11)
N1B C1B C2B C10B -87.6(11)
N1B C1B C12B C13B -124.3(10)
N2B C16B C17B C18B 180.0(6)
C1B O1B C19B C14B -2.3(12)
C1B O1B C19B C18B 178.2(9)
C1B N1B C8B C3B 21.8(11)
C1B N1B C8B C7B -163.5(9)
C1B C2B C3B C4B 167.8(8)
C1B C2B C3B C8B -13.6(13)
C1B C12B C13B C14B 2.0(12)
C2B C1B C12B C13B 116.4(9)
C2B C3B C4B Br2B 2.6(14)
C2B C3B C4B C5B 178.8(15)
C2B C3B C8B N1B -3.9(13)
C2B C3B C8B C7B -179.5(11)
C3B C4B C5B C6B 0.1(3)
C4B C3B C8B N1B 175.0(8)
C4B C3B C8B C7B -0.6(6)
C4B C5B C6B C7B -0.1(6)
C5B C6B C7B Br1B 178.2(10)
C5B C6B C7B C8B -0.3(9)
C6B C7B C8B N1B -173.7(10)
C6B C7B C8B C3B 0.7(8)
C8B N1B C1B O1B 81.7(10)
C8B N1B C1B C2B -30.1(11)
C8B N1B C1B C12B -154.5(11)
C8B C3B C4B Br2B -176.0(18)
C8B C3B C4B C5B 0.3(3)
C9B C2B C3B C4B 47.6(15)
C9B C2B C3B C8B -133.8(12)
C10B C2B C3B C4B -76.4(13)
C10B C2B C3B C8B 102.3(13)
C11B N1B C1B O1B -66.9(12)
C11B N1B C1B C2B -178.6(10)
C11B N1B C1B C12B 56.9(14)
C11B N1B C8B C3B 166.7(12)
C11B N1B C8B C7B -18.6(17)
C12B C1B C2B C3B 149.8(12)
C12B C1B C2B C9B -85.1(14)
C12B C1B C2B C10B 36.6(13)
C12B C13B C14B C15B 180.0(7)
C12B C13B C14B C19B -0.2(10)
C13B C14B C15B C16B -180.0(7)
C13B C14B C19B O1B 0.4(10)
C13B C14B C19B C18B 179.9(7)
C14B C15B C16B N2B 180.0(6)
C14B C15B C16B C17B -0.1(12)
C15B C14B C19B O1B -179.8(6)
C15B C14B C19B C18B -0.3(11)
C15B C16B C17B C18B 0.1(11)
C16B C17B C18B C19B -0.2(10)
C17B C18B C19B O1B 179.8(6)
C17B C18B C19B C14B 0.3(10)
C19B O1B C1B N1B 128.2(9)
C19B O1B C1B C2B -120.8(9)
C19B O1B C1B C12B 3.6(15)
C19B C14B C15B C16B 0.2(11)
Br1C C7C C8C N1C -25(2)
Br1C C7C C8C C3C 163(3)
Br2C C4C C5C C6C -175.4(14)
O1C C1C C2C C3C 84.0(11)
O1C C1C C2C C9C -39.5(13)
O1C C1C C2C C10C -159.5(11)
O1C C1C C12C C13C 22.3(18)
O2C N2C C16C C15C -13(4)
O2C N2C C16C C17C 168(4)
O3C N2C C16C C15C 167(3)
O3C N2C C16C C17C -13(3)
N1C C1C C2C C3C -25.6(11)
N1C C1C C2C C9C -149.1(12)
N1C C1C C2C C10C 90.9(13)
N1C C1C C12C C13C 139.2(11)
N2C C16C C17C C18C -179.9(6)
C1C O1C C19C C14C 12.5(13)
C1C O1C C19C C18C -168.1(10)
C1C N1C C8C C3C -17(2)
C1C N1C C8C C7C 170.6(11)
C1C C2C C3C C4C -172.4(11)
C1C C2C C3C C8C 16.1(13)
C1C C12C C13C C14C -12.1(13)
C2C C1C C12C C13C -101.2(12)
C2C C3C C4C Br2C 4.8(15)
C2C C3C C4C C5C -170.7(13)
C2C C3C C8C N1C 0(2)
C2C C3C C8C C7C 172.4(11)
C3C C4C C5C C6C 0.1(3)
C4C C3C C8C N1C -173.1(18)
C4C C3C C8C C7C -0.3(6)
C4C C5C C6C C7C -0.1(6)
C5C C6C C7C Br1C -164(3)
C5C C6C C7C C8C 0.0(8)
C6C C7C C8C N1C 171(2)
C6C C7C C8C C3C 0.3(8)
C8C N1C C1C O1C -86.0(18)
C8C N1C C1C C2C 27.3(18)
C8C N1C C1C C12C 152.0(18)
C8C C3C C4C Br2C 175.6(15)
C8C C3C C4C C5C 0.1(3)
C9C C2C C3C C4C -52.7(16)
C9C C2C C3C C8C 135.8(13)
C10C C2C C3C C4C 71.1(14)
C10C C2C C3C C8C -100.4(14)
C11C N1C C1C O1C 61.4(17)
C11C N1C C1C C2C 174.8(15)
C11C N1C C1C C12C -61(2)
C11C N1C C8C C3C -161.4(17)
C11C N1C C8C C7C 27(3)
C12C C1C C2C C3C -150.3(12)
C12C C1C C2C C9C 86.1(14)
C12C C1C C2C C10C -33.9(15)
C12C C13C C14C C15C 180.0(6)
C12C C13C C14C C19C 0.2(10)
C13C C14C C15C C16C -180.0(7)
C13C C14C C19C O1C -0.4(11)
C13C C14C C19C C18C -179.8(7)
C14C C15C C16C N2C -180.0(6)
C14C C15C C16C C17C -0.2(12)
C15C C14C C19C O1C 179.8(6)
C15C C14C C19C C18C 0.4(11)
C15C C16C C17C C18C 0.3(11)
C16C C17C C18C C19C -0.1(11)
C17C C18C C19C O1C -179.7(6)
C17C C18C C19C C14C -0.3(11)
C19C O1C C1C N1C -145.2(10)
C19C O1C C1C C2C 104.3(11)
C19C O1C C1C C12C -22.1(18)
C19C C14C C15C C16C -0.2(11)
Br1D C7D C8D N1D 4.1(15)
Br1D C7D C8D C3D 179.3(11)
Br2D C4D C5D C6D 172(2)
O1D C1D C2D C3D -84.5(12)
O1D C1D C2D C9D 38.3(13)
O1D C1D C2D C10D 161.3(10)
O1D C1D C12D C13D -12(2)
O2D N2D C16D C15D -16(5)
O2D N2D C16D C17D 164(5)
O3D N2D C16D C15D 161(3)
O3D N2D C16D C17D -18(3)
N1D C1D C2D C3D 27.2(12)
N1D C1D C2D C9D 150.0(12)
N1D C1D C2D C10D -87.0(12)
N1D C1D C12D C13D -131.5(15)
N2D C16D C17D C18D -177.5(15)
C1D O1D C19D C14D -9(2)
C1D O1D C19D C18D 170.2(12)
C1D N1D C8D C3D 21.0(12)
C1D N1D C8D C7D -163.4(10)
C1D C2D C3D C4D 166.8(9)
C1D C2D C3D C8D -15.4(13)
C1D C12D C13D C14D 7(2)
C2D C1D C12D C13D 110.2(15)
C2D C3D C4D Br2D 5.7(18)
C2D C3D C4D C5D 177.7(16)
C2D C3D C8D N1D -2.3(14)
C2D C3D C8D C7D -178.4(12)
C3D C4D C5D C6D 0.1(3)
C4D C3D C8D N1D 175.8(9)
C4D C3D C8D C7D -0.4(6)
C4D C5D C6D C7D -0.2(6)
C5D C6D C7D Br1D -179.1(11)
C5D C6D C7D C8D 0.0(8)
C6D C7D C8D N1D -175.0(11)
C6D C7D C8D C3D 0.3(8)
C8D N1D C1D O1D 82.0(11)
C8D N1D C1D C2D -30.4(11)
C8D N1D C1D C12D -153.9(12)
C8D C3D C4D Br2D -172(2)
C8D C3D C4D C5D 0.2(3)
C9D C2D C3D C4D 47.3(16)
C9D C2D C3D C8D -135.0(12)
C10D C2D C3D C4D -76.8(14)
C10D C2D C3D C8D 100.9(13)
C11D N1D C1D O1D -59.9(13)
C11D N1D C1D C2D -172.3(11)
C11D N1D C1D C12D 64.2(15)
C11D N1D C8D C3D 159.3(13)
C11D N1D C8D C7D -25.1(18)
C12D C1D C2D C3D 149.6(13)
C12D C1D C2D C9D -87.5(14)
C12D C1D C2D C10D 35.4(14)
C12D C13D C14D C15D 176.4(15)
C12D C13D C14D C19D -3(2)
C13D C14D C15D C16D 176.1(15)
C13D C14D C19D O1D 4(2)
C13D C14D C19D C18D -175.8(15)
C14D C15D C16D N2D -178.7(13)
C14D C15D C16D C17D 1(3)
C15D C14D C19D O1D -175.4(14)
C15D C14D C19D C18D 5(2)
C15D C16D C17D C18D 3(3)
C16D C17D C18D C19D -3(3)
C17D C18D C19D O1D 179.2(14)
C17D C18D C19D C14D -1(2)
C19D O1D C1D N1D 135.9(12)
C19D O1D C1D C2D -113.1(13)
C19D O1D C1D C12D 12.8(19)
C19D C14D C15D C16D -5(2)
